data_4135245
loop_
_publ_author_name
'Smith, Jacob A.'
'Schouten, Anna'
'Wilde, Justin H.'
'Westendorff, Karl S.'
'Dickie, Diane A.'
'Ess, Daniel H.'
'Harman, W. Dean'

_publ_section_title
;
 Experiments and Direct Dynamics Simulations that Probe
 \h2-Arene/Aryl-Hydride Equilibria of Tungsten Benzene Complexes.
;
_journal_name_full 'Journal of the American Chemical Society'
_journal_paper_doi 10.1021/jacs.0c08032
_journal_year 2020
_chemical_formula_sum 'C29 H41 B F6 N7 O P W'
_chemical_formula_weight 843.32
_space_group_crystal_system triclinic
_space_group_IT_number 2
_space_group_name_Hall '-P 1'
_space_group_name_H-M_alt 'P -1'
_atom_sites_solution_hydrogens geom
_atom_sites_solution_primary dual
_cell_angle_alpha 66.976(4)
_cell_angle_beta 89.730(4)
_cell_angle_gamma 88.613(4)
_cell_formula_units_Z 2
_cell_length_a 11.465(2)
_cell_length_b 11.7033(18)
_cell_length_c 13.760(2)
_cell_measurement_reflns_used 9945
_cell_measurement_temperature 100.(2)
_cell_measurement_theta_max 22.0178
_cell_measurement_theta_min 2.3905
_cell_volume 1698.7(5)
_computing_cell_refinement 'SAINT V8.38A (Bruker AXS Inc., 2017)'
_computing_data_collection 'Bruker Instrument Service v2017.5.0.0'
_computing_data_reduction 'SAINT V8.38A (Bruker AXS Inc., 2017)'
_computing_structure_refinement 'SHELXL-2018/3 (Sheldrick, 2018)'
_computing_structure_solution 'SHELXT 2014/5 (Sheldrick, 2014)'
_diffrn_ambient_temperature 100.(2)
_diffrn_detector_area_resol_mean 8.3333
_diffrn_measured_fraction_theta_full 0.981
_diffrn_measured_fraction_theta_max 0.981
_diffrn_measurement_device_type 'Bruker Kappa APEXII CCD'
_diffrn_measurement_method '\f and \w scans'
_diffrn_radiation_monochromator graphite
_diffrn_radiation_type 'Mo K\a'
_diffrn_radiation_wavelength 0.71073
_diffrn_reflns_av_unetI/netI 0.1976
_diffrn_reflns_limit_h_max 13
_diffrn_reflns_limit_h_min -13
_diffrn_reflns_limit_k_max 14
_diffrn_reflns_limit_k_min -12
_diffrn_reflns_limit_l_max 16
_diffrn_reflns_limit_l_min 0
_diffrn_reflns_number 6702
_diffrn_reflns_theta_full 25.60
_diffrn_reflns_theta_max 25.60
_diffrn_reflns_theta_min 1.61
_diffrn_source 'fine-focus sealed tube'
_exptl_absorpt_coefficient_mu 3.515
_exptl_absorpt_correction_T_max 0.79
_exptl_absorpt_correction_T_min 0.54
_exptl_absorpt_correction_type multi-scan
_exptl_absorpt_process_details 'TWINABS - Bruker AXS scaling for twinned crystals - Version 2012/1'
_exptl_crystal_colour yellow
_exptl_crystal_density_diffrn 1.649
_exptl_crystal_density_method 'not measured'
_exptl_crystal_description block
_exptl_crystal_F_000 840
_exptl_crystal_size_max 0.136
_exptl_crystal_size_mid 0.131
_exptl_crystal_size_min 0.070
_refine_diff_density_max 2.328
_refine_diff_density_min -1.054
_refine_ls_extinction_method none
_refine_ls_goodness_of_fit_ref 1.045
_refine_ls_hydrogen_treatment constr
_refine_ls_matrix_type full
_refine_ls_number_parameters 429
_refine_ls_number_reflns 6702
_refine_ls_number_restraints 1
_refine_ls_restrained_S_all 1.045
_refine_ls_R_factor_all 0.1363
_refine_ls_R_factor_gt 0.0701
_refine_ls_shift/su_max 0.000
_refine_ls_shift/su_mean 0.000
_refine_ls_structure_factor_coef Fsqd
_refine_ls_weighting_details 'w=1/[\s^2^(Fo^2^)+0.7825P] where P=(Fo^2^+2Fc^2^)/3'
_refine_ls_weighting_scheme calc
_refine_ls_wR_factor_gt 0.1267
_refine_ls_wR_factor_ref 0.1523
_reflns_number_gt 4391
_reflns_number_total 6702
_reflns_threshold_expression 'I > 2\s(I)'
_cod_data_source_file ja0c08032_si_003.cif
_cod_data_source_block Compound6
_cod_depositor_comments
;
The following automatic conversions were performed:

data item '_exptl_absorpt_correction_type' value 'Multi-Scan' was
changed to 'multi-scan' in accordance with the
/home/data/users/saulius/crontab/automatic-downloads/rss-feeds/ACS/lib/dictionaries/cif_core.dic
dictionary named 'cif_core.dic' version 2.4.2 last updated on
2011-04-26.

Automatic conversion script
Id: cif_fix_values 7556 2019-12-06 15:28:31Z antanas 
;
_cod_database_code 4135245

loop_
_space_group_symop_operation_xyz
'x, y, z'
'-x, -y, -z'

loop_
_atom_site_type_symbol
_atom_site_label
_atom_site_fract_x
_atom_site_fract_y
_atom_site_fract_z
_atom_site_U_iso_or_equiv
_atom_site_adp_type
_atom_site_calc_flag
_atom_site_refinement_flags_adp
_atom_site_refinement_flags_occupancy
_atom_site_refinement_flags_posn
_atom_site_occupancy
_atom_site_disorder_assembly
_atom_site_disorder_group
W W1 0.6127(2) 0.6583(2) 0.2214(3) 0.0258(7) Uani d . P . 0.80(3) A 1
P P1 0.7637(2) 0.4868(3) 0.3213(2) 0.0385(7) Uani d . . . 1.0 . .
F F1 0.4252(7) 0.2224(7) 0.2574(8) 0.108(3) Uani d . . . 1.0 . .
F F2 0.2844(9) 0.2867(8) 0.1485(6) 0.117(4) Uani d . . . 1.0 . .
F F3 0.2796(8) 0.3118(8) 0.2878(7) 0.095(3) Uani d . . . 1.0 . .
F F4 0.1744(6) 0.5049(10) 0.0401(9) 0.117(4) Uani d . . . 1.0 . .
F F5 0.1585(7) 0.5163(10) 0.1885(8) 0.113(3) Uani d . . . 1.0 . .
F F6 0.1768(7) 0.6778(9) 0.0500(9) 0.111(4) Uani d . . . 1.0 . .
O O1 0.4118(6) 0.5369(7) 0.3618(6) 0.055(2) Uani d . . . 1.0 . .
N N1 0.7490(7) 0.7659(8) 0.1136(6) 0.035(2) Uani d . . . 1.0 . .
N N2 0.7742(7) 0.8840(8) 0.1047(7) 0.036(2) Uani d . . . 1.0 . .
N N3 0.6815(7) 0.7448(7) 0.3294(6) 0.032(2) Uani d . . . 1.0 . .
N N4 0.7286(7) 0.8580(7) 0.2904(7) 0.034(2) Uani d . . . 1.0 . .
N N5 0.5211(7) 0.8372(7) 0.1717(6) 0.035(2) Uani d . . . 1.0 . .
N N6 0.5787(7) 0.9451(7) 0.1537(6) 0.032(2) Uani d . . . 1.0 . .
N N7 0.4981(7) 0.5834(8) 0.3075(7) 0.037(2) Uani d . . . 1.0 . .
C C1 0.8213(8) 0.7456(11) 0.0437(9) 0.044(3) Uani d . . . 1.0 . .
H H1 0.823875 0.671324 0.031129 0.053 Uiso calc U . R 1.0 . .
C C2 0.8913(9) 0.8469(11) -0.0074(9) 0.044(3) Uani d . . . 1.0 . .
H H2 0.949907 0.854474 -0.05841 0.053 Uiso calc U . R 1.0 . .
C C3 0.8581(8) 0.9313(11) 0.0310(8) 0.039(3) Uani d . . . 1.0 . .
H H3 0.888594 1.012165 0.009787 0.047 Uiso calc U . R 1.0 . .
C C4 0.6919(10) 0.7050(10) 0.4335(9) 0.045(3) Uani d . . . 1.0 . .
H H4 0.665611 0.626939 0.481623 0.054 Uiso calc U . R 1.0 . .
C C5 0.7445(10) 0.7888(11) 0.4629(9) 0.051(3) Uani d . . . 1.0 . .
H H5 0.762112 0.782343 0.532315 0.061 Uiso calc U . R 1.0 . .
C C6 0.7664(9) 0.8858(11) 0.3685(9) 0.044(3) Uani d . . . 1.0 . .
H H6 0.802977 0.9608 0.36088 0.052 Uiso calc U . R 1.0 . .
C C7 0.4068(9) 0.8669(11) 0.1662(9) 0.045(3) Uani d . . . 1.0 . .
H H7 0.345732 0.810289 0.175036 0.054 Uiso calc U . R 1.0 . .
C C8 0.3906(10) 0.9913(10) 0.1459(9) 0.053(3) Uani d . . . 1.0 . .
H H8 0.318598 1.036015 0.137895 0.064 Uiso calc U . R 1.0 . .
C C9 0.5009(9) 1.0367(10) 0.1397(9) 0.045(3) Uani d . . . 1.0 . .
H H9 0.518882 1.120011 0.127442 0.054 Uiso calc U . R 1.0 . .
C C10 0.5975(9) 0.5477(10) 0.1221(8) 0.041(3) Uani d . . . 1.0 . .
H H10 0.680298 0.54577 0.126143 0.05 Uiso calc U . R 1.0 A 1
C C11 0.5307(8) 0.6618(10) 0.0741(8) 0.040(3) Uani d . . . 1.0 . .
H H11 0.569248 0.738895 0.047579 0.048 Uiso calc U . R 1.0 A 1
C C12 0.4065(10) 0.6598(11) 0.0662(9) 0.047(3) Uani d . . . 1.0 . .
H H12 0.365199 0.735386 0.027806 0.057 Uiso calc U . R 1.0 . .
C C13 0.3449(9) 0.5537(11) 0.1116(10) 0.045(3) Uani d . . . 1.0 . .
C C14 0.4110(10) 0.4384(10) 0.1629(9) 0.043(3) Uani d . . . 1.0 . .
C C15 0.5291(9) 0.4352(10) 0.1643(8) 0.043(3) Uani d . . . 1.0 . .
H H15 0.568906 0.356911 0.193781 0.051 Uiso calc U . R 1.0 . .
C C16 0.3516(11) 0.3154(12) 0.2131(11) 0.056(3) Uani d . . . 1.0 . .
C C17 0.2202(12) 0.5638(14) 0.1000(12) 0.063(4) Uani d . . . 1.0 . .
C C18 0.8900(9) 0.5382(9) 0.3740(8) 0.039(3) Uani d . . . 1.0 . .
H H18A 0.863167 0.5635 0.431293 0.047 Uiso calc U . R 1.0 . .
H H18B 0.94548 0.46702 0.405333 0.047 Uiso calc U . R 1.0 . .
C C19 0.9547(8) 0.6467(10) 0.2913(8) 0.040(3) Uani d . . . 1.0 . .
H H19A 0.981006 0.621967 0.23353 0.048 Uiso calc U . R 1.0 . .
H H19B 0.899768 0.718482 0.260606 0.048 Uiso calc U . R 1.0 . .
C C20 1.0603(9) 0.6870(11) 0.3363(9) 0.044(3) Uani d . . . 1.0 . .
H H20A 1.036627 0.702011 0.39967 0.053 Uiso calc U . R 1.0 . .
H H20B 1.120676 0.619727 0.357945 0.053 Uiso calc U . R 1.0 . .
C C21 1.1104(10) 0.8038(12) 0.2555(10) 0.056(3) Uani d . . . 1.0 . .
H H21A 1.131116 0.789819 0.191741 0.084 Uiso calc U . R 1.0 . .
H H21B 1.180289 0.825512 0.28461 0.084 Uiso calc U . R 1.0 . .
H H21C 1.052312 0.871787 0.237605 0.084 Uiso calc U . R 1.0 . .
C C22 0.8344(9) 0.3994(9) 0.2505(8) 0.042(3) Uani d . . . 1.0 . .
H H22A 0.772192 0.366688 0.219568 0.05 Uiso calc U . R 1.0 . .
H H22B 0.87872 0.458866 0.190998 0.05 Uiso calc U . R 1.0 . .
C C23 0.9171(10) 0.2911(11) 0.3125(10) 0.054(3) Uani d . . . 1.0 . .
H H23A 0.983501 0.322971 0.339409 0.065 Uiso calc U . R 1.0 . .
H H23B 0.875294 0.232027 0.374179 0.065 Uiso calc U . R 1.0 . .
C C24 0.9637(10) 0.2226(10) 0.2459(10) 0.052(3) Uani d . . . 1.0 . .
H H24A 0.897523 0.190692 0.218717 0.062 Uiso calc U . R 1.0 . .
H H24B 1.006306 0.281123 0.184554 0.062 Uiso calc U . R 1.0 . .
C C25 1.0445(10) 0.1155(10) 0.3095(11) 0.062(4) Uani d . . . 1.0 . .
H H25A 1.07127 0.071782 0.265239 0.093 Uiso calc U . R 1.0 . .
H H25B 1.002748 0.058026 0.370686 0.093 Uiso calc U . R 1.0 . .
H H25C 1.111941 0.147375 0.33363 0.093 Uiso calc U . R 1.0 . .
C C26 0.7129(9) 0.3672(9) 0.4442(8) 0.042(3) Uani d . . . 1.0 . .
H H26A 0.781043 0.315936 0.482259 0.051 Uiso calc U . R 1.0 . .
H H26B 0.679498 0.408332 0.489021 0.051 Uiso calc U . R 1.0 . .
C C27 0.6202(10) 0.2799(10) 0.4305(9) 0.052(3) Uani d . . . 1.0 . .
H H27A 0.547366 0.328263 0.401593 0.062 Uiso calc U . R 1.0 . .
H H27B 0.648998 0.245329 0.379468 0.062 Uiso calc U . R 1.0 . .
C C28 0.5942(10) 0.1739(9) 0.5351(9) 0.050(2) Uani d . . D 1.0 . .
H H28A 0.588919 0.206219 0.591688 0.06 Uiso calc U P R 0.679(15) B 1
H H28B 0.518145 0.138211 0.53033 0.06 Uiso calc U P R 0.679(15) B 1
H H28C 0.669598 0.139785 0.570692 0.06 Uiso calc U P R 0.321(15) B 2
H H28D 0.551482 0.209318 0.580015 0.06 Uiso calc U P R 0.321(15) B 2
C C29 0.6875(14) 0.0751(13) 0.5623(13) 0.050(2) Uani d . P D 0.679(15) B 1
H H29A 0.692648 0.043078 0.50635 0.075 Uiso calc U P R 0.679(15) B 1
H H29B 0.66864 0.007326 0.629315 0.075 Uiso calc U P R 0.679(15) B 1
H H29C 0.762423 0.109933 0.569042 0.075 Uiso calc U P R 0.679(15) B 1
B B1 0.7093(10) 0.9424(11) 0.1722(10) 0.037(3) Uani d . . . 1.0 . .
H H1A 0.737461 1.027914 0.156583 0.044 Uiso calc U . R 1.0 . .
W W1A 0.6185(14) 0.6480(18) 0.253(3) 0.060(4) Uani d . P . 0.20(3) A 2
C C29A 0.527(3) 0.070(3) 0.532(3) 0.050(2) Uani d . P D 0.321(15) B 2
H H29D 0.528707 0.071491 0.460526 0.075 Uiso calc U P R 0.321(15) B 2
H H29E 0.446183 0.078346 0.552311 0.075 Uiso calc U P R 0.321(15) B 2
H H29F 0.561535 -0.008343 0.58159 0.075 Uiso calc U P R 0.321(15) B 2

loop_
_atom_site_aniso_label
_atom_site_aniso_U_11
_atom_site_aniso_U_22
_atom_site_aniso_U_33
_atom_site_aniso_U_12
_atom_site_aniso_U_13
_atom_site_aniso_U_23
W1 0.0291(8) 0.0219(7) 0.0230(10) -0.0045(4) 0.0062(6) -0.0048(6)
P1 0.0439(17) 0.0273(16) 0.0388(17) -0.0026(12) 0.0085(13) -0.0068(14)
F1 0.089(6) 0.040(5) 0.168(10) -0.023(4) -0.015(6) -0.009(5)
F2 0.192(9) 0.113(8) 0.045(5) -0.117(7) -0.002(5) -0.021(5)
F3 0.130(7) 0.081(6) 0.078(6) -0.063(5) 0.059(5) -0.031(5)
F4 0.044(5) 0.165(10) 0.210(11) -0.013(5) 0.017(6) -0.148(10)
F5 0.060(5) 0.177(10) 0.104(7) -0.014(6) 0.042(5) -0.058(7)
F6 0.059(5) 0.074(7) 0.176(10) 0.004(5) -0.016(6) -0.023(6)
O1 0.050(5) 0.043(5) 0.070(6) -0.017(4) 0.025(4) -0.020(4)
N1 0.034(5) 0.045(6) 0.031(5) 0.004(4) -0.004(4) -0.020(5)
N2 0.033(5) 0.035(5) 0.037(5) -0.006(4) 0.001(4) -0.012(4)
N3 0.044(5) 0.020(5) 0.029(5) -0.012(4) 0.008(4) -0.004(4)
N4 0.043(5) 0.029(5) 0.030(5) -0.010(4) 0.008(4) -0.012(4)
N5 0.038(5) 0.021(5) 0.040(5) -0.005(4) 0.014(4) -0.003(4)
N6 0.033(5) 0.026(5) 0.031(5) 0.002(4) 0.002(4) -0.003(4)
N7 0.042(5) 0.032(5) 0.042(5) -0.001(4) 0.010(4) -0.021(4)
C1 0.035(6) 0.047(8) 0.045(7) -0.002(5) -0.001(5) -0.013(6)
C2 0.044(7) 0.048(8) 0.037(7) -0.008(6) 0.008(5) -0.014(6)
C3 0.032(6) 0.046(7) 0.030(6) -0.018(5) 0.011(5) -0.003(6)
C4 0.074(8) 0.017(6) 0.035(7) -0.004(5) 0.014(6) 0.000(5)
C5 0.073(8) 0.049(8) 0.034(7) -0.014(6) -0.004(6) -0.019(6)
C6 0.047(7) 0.048(8) 0.039(7) -0.006(5) -0.002(6) -0.020(6)
C7 0.031(6) 0.048(8) 0.050(8) 0.001(5) -0.002(5) -0.014(6)
C8 0.056(8) 0.034(7) 0.060(8) 0.004(6) 0.002(6) -0.007(6)
C9 0.052(7) 0.024(6) 0.048(7) -0.008(5) 0.001(6) -0.002(5)
C10 0.032(6) 0.046(7) 0.044(7) -0.011(5) 0.004(5) -0.015(6)
C11 0.033(6) 0.044(7) 0.035(6) -0.014(5) 0.005(5) -0.006(5)
C12 0.054(7) 0.045(7) 0.043(7) -0.005(6) 0.008(6) -0.018(6)
C13 0.035(6) 0.058(8) 0.064(8) -0.015(6) 0.010(6) -0.045(7)
C14 0.048(7) 0.038(7) 0.040(7) -0.011(5) 0.011(5) -0.013(6)
C15 0.045(7) 0.035(7) 0.042(7) -0.003(5) 0.000(5) -0.010(6)
C16 0.057(8) 0.042(8) 0.062(9) -0.012(7) 0.005(7) -0.013(7)
C17 0.070(10) 0.065(10) 0.075(10) -0.006(8) 0.010(8) -0.050(9)
C18 0.044(6) 0.026(6) 0.040(7) 0.003(5) -0.001(5) -0.004(5)
C19 0.038(6) 0.038(7) 0.039(7) 0.010(5) 0.005(5) -0.010(5)
C20 0.037(6) 0.051(8) 0.042(7) -0.010(5) -0.006(5) -0.015(6)
C21 0.045(7) 0.070(9) 0.056(8) -0.017(6) -0.006(6) -0.026(7)
C22 0.046(7) 0.026(6) 0.042(7) -0.008(5) 0.004(5) -0.001(5)
C23 0.049(7) 0.037(7) 0.072(9) 0.006(6) 0.001(6) -0.017(7)
C24 0.055(8) 0.033(7) 0.060(8) 0.005(6) -0.001(6) -0.011(6)
C25 0.057(8) 0.026(7) 0.105(11) 0.001(6) 0.005(7) -0.027(7)
C26 0.056(7) 0.024(6) 0.041(7) -0.009(5) 0.008(5) -0.006(5)
C27 0.072(8) 0.028(6) 0.058(8) -0.002(6) 0.014(6) -0.020(6)
C28 0.071(7) 0.019(5) 0.052(6) -0.004(4) 0.014(5) -0.004(4)
C29 0.071(7) 0.019(5) 0.052(6) -0.004(4) 0.014(5) -0.004(4)
B1 0.045(7) 0.017(6) 0.037(7) -0.015(5) 0.012(6) 0.002(6)
W1A 0.067(4) 0.050(4) 0.074(11) -0.021(3) 0.031(5) -0.034(6)
C29A 0.071(7) 0.019(5) 0.052(6) -0.004(4) 0.014(5) -0.004(4)

loop_
_atom_type_symbol
_atom_type_description
_atom_type_scat_dispersion_real
_atom_type_scat_dispersion_imag
_atom_type_scat_source
C C 0.0033 0.0016 'International Tables Vol C Tables 4.2.6.8 and 6.1.1.4'
H H 0.0000 0.0000 'International Tables Vol C Tables 4.2.6.8 and 6.1.1.4'
B B 0.0013 0.0007 'International Tables Vol C Tables 4.2.6.8 and 6.1.1.4'
F F 0.0171 0.0103 'International Tables Vol C Tables 4.2.6.8 and 6.1.1.4'
N N 0.0061 0.0033 'International Tables Vol C Tables 4.2.6.8 and 6.1.1.4'
O O 0.0106 0.0060 'International Tables Vol C Tables 4.2.6.8 and 6.1.1.4'
P P 0.1023 0.0942 'International Tables Vol C Tables 4.2.6.8 and 6.1.1.4'
W W -0.8490 6.8722 'International Tables Vol C Tables 4.2.6.8 and 6.1.1.4'

loop_
_geom_angle_atom_site_label_1
_geom_angle_atom_site_label_2
_geom_angle_atom_site_label_3
_geom_angle_site_symmetry_1
_geom_angle_site_symmetry_3
_geom_angle
_geom_angle_publ_flag
N7 W1 N5 . . 91.6(3) ?
N7 W1 N1 . . 175.3(4) ?
N5 W1 N1 . . 83.9(3) ?
N7 W1 C11 . . 96.8(4) ?
N5 W1 C11 . . 81.0(4) ?
N1 W1 C11 . . 83.8(3) ?
N7 W1 C10 . . 94.9(4) ?
N5 W1 C10 . . 118.8(4) ?
N1 W1 C10 . . 88.4(4) ?
C11 W1 C10 . . 37.7(4) ?
N7 W1 N3 . . 93.7(4) ?
N5 W1 N3 . . 75.6(3) ?
N1 W1 N3 . . 84.0(3) ?
C11 W1 N3 . . 154.6(4) ?
C10 W1 N3 . . 163.0(3) ?
N7 W1 P1 . . 93.3(3) ?
N5 W1 P1 . . 157.6(3) ?
N1 W1 P1 . . 90.4(2) ?
C11 W1 P1 . . 120.0(3) ?
C10 W1 P1 . . 82.6(3) ?
N3 W1 P1 . . 82.3(2) ?
C26 P1 C18 . . 98.7(5) ?
C26 P1 C22 . . 104.4(5) ?
C18 P1 C22 . . 101.8(5) ?
C26 P1 W1A . . 109.9(8) ?
C18 P1 W1A . . 111.7(6) ?
C22 P1 W1A . . 126.6(10) ?
C26 P1 W1 . . 115.5(4) ?
C18 P1 W1 . . 115.3(4) ?
C22 P1 W1 . . 118.4(4) ?
C1 N1 N2 . . 104.1(8) ?
C1 N1 W1 . . 134.6(8) ?
N2 N1 W1 . . 121.2(6) ?
C1 N1 W1A . . 137.8(8) ?
N2 N1 W1A . . 117.4(7) ?
C3 N2 N1 . . 109.6(8) ?
C3 N2 B1 . . 130.0(9) ?
N1 N2 B1 . . 120.3(8) ?
C4 N3 N4 . . 105.6(8) ?
C4 N3 W1A . . 125.3(12) ?
N4 N3 W1A . . 129.0(12) ?
C4 N3 W1 . . 133.2(7) ?
N4 N3 W1 . . 121.1(6) ?
C6 N4 N3 . . 109.7(8) ?
C6 N4 B1 . . 129.9(9) ?
N3 N4 B1 . . 119.1(8) ?
C7 N5 N6 . . 106.1(8) ?
C7 N5 W1 . . 131.3(7) ?
N6 N5 W1 . . 121.9(6) ?
C7 N5 W1A . . 130.8(8) ?
N6 N5 W1A . . 119.6(7) ?
C9 N6 N5 . . 109.3(8) ?
C9 N6 B1 . . 129.0(9) ?
N5 N6 B1 . . 120.6(7) ?
O1 N7 W1A . . 170.9(16) ?
O1 N7 W1 . . 175.0(8) ?
N1 C1 C2 . . 111.6(11) ?
N1 C1 H1 . . 124.2 ?
C2 C1 H1 . . 124.2 ?
C3 C2 C1 . . 104.9(10) ?
C3 C2 H2 . . 127.5 ?
C1 C2 H2 . . 127.5 ?
C2 C3 N2 . . 109.7(10) ?
C2 C3 H3 . . 125.2 ?
N2 C3 H3 . . 125.2 ?
N3 C4 C5 . . 112.0(10) ?
N3 C4 H4 . . 124.0 ?
C5 C4 H4 . . 124.0 ?
C4 C5 C6 . . 103.6(10) ?
C4 C5 H5 . . 128.2 ?
C6 C5 H5 . . 128.2 ?
N4 C6 C5 . . 109.1(10) ?
N4 C6 H6 . . 125.4 ?
C5 C6 H6 . . 125.4 ?
N5 C7 C8 . . 110.3(10) ?
N5 C7 H7 . . 124.8 ?
C8 C7 H7 . . 124.8 ?
C9 C8 C7 . . 105.2(10) ?
C9 C8 H8 . . 127.4 ?
C7 C8 H8 . . 127.4 ?
N6 C9 C8 . . 109.0(10) ?
N6 C9 H9 . . 125.5 ?
C8 C9 H9 . . 125.5 ?
C11 C10 C15 . . 115.3(9) ?
C11 C10 W1 . . 70.9(6) ?
C15 C10 W1 . . 117.3(7) ?
C11 C10 W1A . . 77.1(10) ?
C15 C10 W1A . . 112.2(9) ?
C11 C10 H10 . . 122.4 ?
C15 C10 H10 . . 122.4 ?
W1 C10 H10 . . 82.9 ?
C12 C11 C10 . . 120.4(9) ?
C12 C11 W1 . . 120.0(7) ?
C10 C11 W1 . . 71.3(6) ?
C12 C11 W1A . . 117.6(8) ?
C10 C11 W1A . . 70.3(7) ?
C12 C11 H11 . . 119.8 ?
C10 C11 H11 . . 119.8 ?
W1 C11 H11 . . 79.6 ?
C13 C12 C11 . . 122.7(11) ?
C13 C12 H12 . . 118.7 ?
C11 C12 H12 . . 118.7 ?
C12 C13 C17 . . 117.5(12) ?
C12 C13 C14 . . 117.4(10) ?
C17 C13 C14 . . 125.0(11) ?
C15 C14 C13 . . 121.6(10) ?
C15 C14 C16 . . 116.7(10) ?
C13 C14 C16 . . 121.6(10) ?
C14 C15 C10 . . 122.4(10) ?
C14 C15 H15 . . 118.8 ?
C10 C15 H15 . . 118.8 ?
F3 C16 F1 . . 105.2(12) ?
F3 C16 F2 . . 102.6(10) ?
F1 C16 F2 . . 107.5(12) ?
F3 C16 C14 . . 112.9(11) ?
F1 C16 C14 . . 112.8(10) ?
F2 C16 C14 . . 114.8(11) ?
F6 C17 F5 . . 105.1(11) ?
F6 C17 F4 . . 100.7(12) ?
F5 C17 F4 . . 102.0(11) ?
F6 C17 C13 . . 115.6(12) ?
F5 C17 C13 . . 116.5(12) ?
F4 C17 C13 . . 114.9(10) ?
C19 C18 P1 . . 114.1(7) ?
C19 C18 H18A . . 108.7 ?
P1 C18 H18A . . 108.7 ?
C19 C18 H18B . . 108.7 ?
P1 C18 H18B . . 108.7 ?
H18A C18 H18B . . 107.6 ?
C20 C19 C18 . . 113.3(9) ?
C20 C19 H19A . . 108.9 ?
C18 C19 H19A . . 108.9 ?
C20 C19 H19B . . 108.9 ?
C18 C19 H19B . . 108.9 ?
H19A C19 H19B . . 107.7 ?
C21 C20 C19 . . 110.8(9) ?
C21 C20 H20A . . 109.5 ?
C19 C20 H20A . . 109.5 ?
C21 C20 H20B . . 109.5 ?
C19 C20 H20B . . 109.5 ?
H20A C20 H20B . . 108.1 ?
C20 C21 H21A . . 109.5 ?
C20 C21 H21B . . 109.5 ?
H21A C21 H21B . . 109.5 ?
C20 C21 H21C . . 109.5 ?
H21A C21 H21C . . 109.5 ?
H21B C21 H21C . . 109.5 ?
C23 C22 P1 . . 118.1(8) ?
C23 C22 H22A . . 107.8 ?
P1 C22 H22A . . 107.8 ?
C23 C22 H22B . . 107.8 ?
P1 C22 H22B . . 107.8 ?
H22A C22 H22B . . 107.1 ?
C24 C23 C22 . . 112.5(10) ?
C24 C23 H23A . . 109.1 ?
C22 C23 H23A . . 109.1 ?
C24 C23 H23B . . 109.1 ?
C22 C23 H23B . . 109.1 ?
H23A C23 H23B . . 107.8 ?
C25 C24 C23 . . 111.3(10) ?
C25 C24 H24A . . 109.4 ?
C23 C24 H24A . . 109.4 ?
C25 C24 H24B . . 109.4 ?
C23 C24 H24B . . 109.4 ?
H24A C24 H24B . . 108.0 ?
C24 C25 H25A . . 109.5 ?
C24 C25 H25B . . 109.5 ?
H25A C25 H25B . . 109.5 ?
C24 C25 H25C . . 109.5 ?
H25A C25 H25C . . 109.5 ?
H25B C25 H25C . . 109.5 ?
C27 C26 P1 . . 115.0(8) ?
C27 C26 H26A . . 108.5 ?
P1 C26 H26A . . 108.5 ?
C27 C26 H26B . . 108.5 ?
P1 C26 H26B . . 108.5 ?
H26A C26 H26B . . 107.5 ?
C28 C27 C26 . . 111.4(10) ?
C28 C27 H27A . . 109.4 ?
C26 C27 H27A . . 109.4 ?
C28 C27 H27B . . 109.4 ?
C26 C27 H27B . . 109.4 ?
H27A C27 H27B . . 108.0 ?
C29A C28 C27 . . 117.7(17) ?
C29 C28 C27 . . 110.7(10) ?
C29 C28 H28A . . 109.5 ?
C27 C28 H28A . . 109.5 ?
C29 C28 H28B . . 109.5 ?
C27 C28 H28B . . 109.5 ?
H28A C28 H28B . . 108.1 ?
C29A C28 H28C . . 107.9 ?
C27 C28 H28C . . 107.9 ?
C29A C28 H28D . . 107.9 ?
C27 C28 H28D . . 107.9 ?
H28C C28 H28D . . 107.2 ?
C28 C29 H29A . . 109.5 ?
C28 C29 H29B . . 109.5 ?
H29A C29 H29B . . 109.5 ?
C28 C29 H29C . . 109.5 ?
H29A C29 H29C . . 109.5 ?
H29B C29 H29C . . 109.5 ?
N6 B1 N2 . . 110.4(9) ?
N6 B1 N4 . . 105.6(8) ?
N2 B1 N4 . . 108.8(9) ?
N6 B1 H1A . . 110.6 ?
N2 B1 H1A . . 110.6 ?
N4 B1 H1A . . 110.6 ?
N7 W1A N3 . . 109.9(18) ?
N7 W1A N5 . . 90.6(8) ?
N3 W1A N5 . . 78.1(6) ?
N7 W1A P1 . . 104.4(13) ?
N3 W1A P1 . . 93.3(14) ?
N5 W1A P1 . . 164.6(7) ?
N7 W1A N1 . . 158.(2) ?
N3 W1A N1 . . 85.1(6) ?
N5 W1A N1 . . 76.5(10) ?
P1 W1A N1 . . 90.2(5) ?
N7 W1A C10 . . 88.6(11) ?
N3 W1A C10 . . 161.6(10) ?
N5 W1A C10 . . 103.3(17) ?
P1 W1A C10 . . 80.8(5) ?
N1 W1A C10 . . 77.6(11) ?
N7 W1A C11 . . 87.1(14) ?
N3 W1A C11 . . 144.7(14) ?
N5 W1A C11 . . 70.8(12) ?
P1 W1A C11 . . 112.7(9) ?
N1 W1A C11 . . 72.0(12) ?
C10 W1A C11 . . 32.6(6) ?
C28 C29A H29D . . 109.5 ?
C28 C29A H29E . . 109.5 ?
H29D C29A H29E . . 109.5 ?
C28 C29A H29F . . 109.5 ?
H29D C29A H29F . . 109.5 ?
H29E C29A H29F . . 109.5 ?

loop_
_geom_bond_atom_site_label_1
_geom_bond_atom_site_label_2
_geom_bond_site_symmetry_2
_geom_bond_distance
_geom_bond_publ_flag
W1 N7 . 1.768(9) ?
W1 N5 . 2.176(8) ?
W1 N1 . 2.200(9) ?
W1 C11 . 2.223(11) ?
W1 C10 . 2.228(11) ?
W1 N3 . 2.254(9) ?
W1 P1 . 2.571(4) ?
P1 C26 . 1.827(10) ?
P1 C18 . 1.838(11) ?
P1 C22 . 1.840(11) ?
P1 W1A . 2.39(2) ?
F1 C16 . 1.308(14) ?
F2 C16 . 1.322(14) ?
F3 C16 . 1.305(14) ?
F4 C17 . 1.378(14) ?
F5 C17 . 1.332(15) ?
F6 C17 . 1.324(15) ?
O1 N7 . 1.239(10) ?
N1 C1 . 1.353(13) ?
N1 N2 . 1.377(11) ?
N1 W1A . 2.41(3) ?
N2 C3 . 1.356(12) ?
N2 B1 . 1.532(15) ?
N3 C4 . 1.326(13) ?
N3 N4 . 1.346(10) ?
N3 W1A . 1.98(3) ?
N4 C6 . 1.317(13) ?
N4 B1 . 1.551(14) ?
N5 C7 . 1.342(12) ?
N5 N6 . 1.373(10) ?
N5 W1A . 2.31(3) ?
N6 C9 . 1.333(13) ?
N6 B1 . 1.518(13) ?
N7 W1A . 1.625(17) ?
C1 C2 . 1.390(14) ?
C1 H1 . 0.95 ?
C2 C3 . 1.337(15) ?
C2 H2 . 0.95 ?
C3 H3 . 0.95 ?
C4 C5 . 1.354(14) ?
C4 H4 . 0.95 ?
C5 C6 . 1.377(15) ?
C5 H5 . 0.95 ?
C6 H6 . 0.95 ?
C7 C8 . 1.379(15) ?
C7 H7 . 0.95 ?
C8 C9 . 1.373(15) ?
C8 H8 . 0.95 ?
C9 H9 . 0.95 ?
C10 C11 . 1.440(15) ?
C10 C15 . 1.462(14) ?
C10 W1A . 2.52(3) ?
C10 H10 . 0.95 ?
C11 C12 . 1.430(14) ?
C11 W1A . 2.60(4) ?
C11 H11 . 0.95 ?
C12 C13 . 1.365(15) ?
C12 H12 . 0.95 ?
C13 C17 . 1.436(16) ?
C13 C14 . 1.450(16) ?
C14 C15 . 1.353(14) ?
C14 C16 . 1.509(15) ?
C15 H15 . 0.95 ?
C18 C19 . 1.539(13) ?
C18 H18A . 0.99 ?
C18 H18B . 0.99 ?
C19 C20 . 1.527(14) ?
C19 H19A . 0.99 ?
C19 H19B . 0.99 ?
C20 C21 . 1.509(15) ?
C20 H20A . 0.99 ?
C20 H20B . 0.99 ?
C21 H21A . 0.98 ?
C21 H21B . 0.98 ?
C21 H21C . 0.98 ?
C22 C23 . 1.529(15) ?
C22 H22A . 0.99 ?
C22 H22B . 0.99 ?
C23 C24 . 1.523(16) ?
C23 H23A . 0.99 ?
C23 H23B . 0.99 ?
C24 C25 . 1.513(15) ?
C24 H24A . 0.99 ?
C24 H24B . 0.99 ?
C25 H25A . 0.98 ?
C25 H25B . 0.98 ?
C25 H25C . 0.98 ?
C26 C27 . 1.554(15) ?
C26 H26A . 0.99 ?
C26 H26B . 0.99 ?
C27 C28 . 1.522(15) ?
C27 H27A . 0.99 ?
C27 H27B . 0.99 ?
C28 C29A . 1.47(2) ?
C28 C29 . 1.492(16) ?
C28 H28A . 0.99 ?
C28 H28B . 0.99 ?
C28 H28C . 0.99 ?
C28 H28D . 0.99 ?
C29 H29A . 0.98 ?
C29 H29B . 0.98 ?
C29 H29C . 0.98 ?
B1 H1A . 1.0 ?
C29A H29D . 0.98 ?
C29A H29E . 0.98 ?
C29A H29F . 0.98 ?

loop_
_geom_torsion_atom_site_label_1
_geom_torsion_atom_site_label_2
_geom_torsion_atom_site_label_3
_geom_torsion_atom_site_label_4
_geom_torsion_site_symmetry_1
_geom_torsion_site_symmetry_2
_geom_torsion_site_symmetry_3
_geom_torsion_site_symmetry_4
_geom_torsion
_geom_torsion_publ_flag
C1 N1 N2 C3 . . . . 0.6(10) ?
W1 N1 N2 C3 . . . . -177.9(6) ?
W1A N1 N2 C3 . . . . 173.2(11) ?
C1 N1 N2 B1 . . . . 179.9(9) ?
W1 N1 N2 B1 . . . . 1.4(11) ?
W1A N1 N2 B1 . . . . -7.4(14) ?
C4 N3 N4 C6 . . . . 0.1(11) ?
W1A N3 N4 C6 . . . . -176.2(9) ?
W1 N3 N4 C6 . . . . -177.5(6) ?
C4 N3 N4 B1 . . . . -168.0(9) ?
W1A N3 N4 B1 . . . . 15.7(13) ?
W1 N3 N4 B1 . . . . 14.4(11) ?
C7 N5 N6 C9 . . . . 1.1(11) ?
W1 N5 N6 C9 . . . . -170.9(7) ?
W1A N5 N6 C9 . . . . -159.9(12) ?
C7 N5 N6 B1 . . . . 169.6(9) ?
W1 N5 N6 B1 . . . . -2.4(11) ?
W1A N5 N6 B1 . . . . 8.5(15) ?
N2 N1 C1 C2 . . . . 0.6(11) ?
W1 N1 C1 C2 . . . . 178.8(7) ?
W1A N1 C1 C2 . . . . -169.7(15) ?
N1 C1 C2 C3 . . . . -1.5(12) ?
C1 C2 C3 N2 . . . . 1.8(12) ?
N1 N2 C3 C2 . . . . -1.6(11) ?
B1 N2 C3 C2 . . . . 179.2(10) ?
N4 N3 C4 C5 . . . . -0.2(12) ?
W1A N3 C4 C5 . . . . 176.3(9) ?
W1 N3 C4 C5 . . . . 177.0(7) ?
N3 C4 C5 C6 . . . . 0.2(13) ?
N3 N4 C6 C5 . . . . 0.0(12) ?
B1 N4 C6 C5 . . . . 166.5(10) ?
C4 C5 C6 N4 . . . . -0.1(13) ?
N6 N5 C7 C8 . . . . -0.5(12) ?
W1 N5 C7 C8 . . . . 170.5(8) ?
W1A N5 C7 C8 . . . . 157.6(15) ?
N5 C7 C8 C9 . . . . -0.3(13) ?
N5 N6 C9 C8 . . . . -1.4(12) ?
B1 N6 C9 C8 . . . . -168.5(10) ?
C7 C8 C9 N6 . . . . 1.0(13) ?
C15 C10 C11 C12 . . . . -2.5(15) ?
W1 C10 C11 C12 . . . . -114.4(10) ?
W1A C10 C11 C12 . . . . -111.2(10) ?
C15 C10 C11 W1 . . . . 111.9(9) ?
C15 C10 C11 W1A . . . . 108.7(10) ?
C10 C11 C12 C13 . . . . 6.4(16) ?
W1 C11 C12 C13 . . . . -78.4(12) ?
W1A C11 C12 C13 . . . . -75.9(13) ?
C11 C12 C13 C17 . . . . 178.7(10) ?
C11 C12 C13 C14 . . . . -4.6(16) ?
C12 C13 C14 C15 . . . . -1.1(16) ?
C17 C13 C14 C15 . . . . 175.3(11) ?
C12 C13 C14 C16 . . . . -178.4(11) ?
C17 C13 C14 C16 . . . . -2.0(18) ?
C13 C14 C15 C10 . . . . 5.0(16) ?
C16 C14 C15 C10 . . . . -177.6(11) ?
C11 C10 C15 C14 . . . . -3.0(15) ?
W1 C10 C15 C14 . . . . 77.6(12) ?
W1A C10 C15 C14 . . . . 82.7(13) ?
C15 C14 C16 F3 . . . . 123.2(12) ?
C13 C14 C16 F3 . . . . -59.3(16) ?
C15 C14 C16 F1 . . . . 4.1(17) ?
C13 C14 C16 F1 . . . . -178.5(11) ?
C15 C14 C16 F2 . . . . -119.6(12) ?
C13 C14 C16 F2 . . . . 57.9(16) ?
C12 C13 C17 F6 . . . . -3.1(17) ?
C14 C13 C17 F6 . . . . -179.5(11) ?
C12 C13 C17 F5 . . . . -127.3(13) ?
C14 C13 C17 F5 . . . . 56.3(16) ?
C12 C13 C17 F4 . . . . 113.6(14) ?
C14 C13 C17 F4 . . . . -62.8(18) ?
C26 P1 C18 C19 . . . . -177.4(8) ?
C22 P1 C18 C19 . . . . 75.8(8) ?
W1A P1 C18 C19 . . . . -61.8(12) ?
W1 P1 C18 C19 . . . . -53.7(8) ?
P1 C18 C19 C20 . . . . -179.3(8) ?
C18 C19 C20 C21 . . . . -172.5(9) ?
C26 P1 C22 C23 . . . . -45.3(9) ?
C18 P1 C22 C23 . . . . 57.0(9) ?
W1A P1 C22 C23 . . . . -174.3(8) ?
W1 P1 C22 C23 . . . . -175.4(7) ?
P1 C22 C23 C24 . . . . 176.6(8) ?
C22 C23 C24 C25 . . . . -179.6(9) ?
C18 P1 C26 C27 . . . . -167.6(8) ?
C22 P1 C26 C27 . . . . -62.9(9) ?
W1A P1 C26 C27 . . . . 75.5(11) ?
W1 P1 C26 C27 . . . . 68.8(9) ?
P1 C26 C27 C28 . . . . 173.0(8) ?
C26 C27 C28 C29A . . . . -167.8(17) ?
C26 C27 C28 C29 . . . . -78.9(13) ?
C9 N6 B1 N2 . . . . -136.0(10) ?
N5 N6 B1 N2 . . . . 58.1(11) ?
C9 N6 B1 N4 . . . . 106.6(11) ?
N5 N6 B1 N4 . . . . -59.3(11) ?
C3 N2 B1 N6 . . . . 122.0(10) ?
N1 N2 B1 N6 . . . . -57.2(11) ?
C3 N2 B1 N4 . . . . -122.5(10) ?
N1 N2 B1 N4 . . . . 58.3(11) ?
C6 N4 B1 N6 . . . . -114.3(11) ?
N3 N4 B1 N6 . . . . 51.1(11) ?
C6 N4 B1 N2 . . . . 127.2(10) ?
N3 N4 B1 N2 . . . . -67.4(11) ?
